data_7226553
loop_
_publ_author_name
'Zhulanov, Vladimir E.'
'Dmitriev, Maksim V.'
'Maslivets, Andrey N.'
'Rubin, Michael'

_publ_section_title
;
 New method for in-situ generation of enolate-iminium 1,4-dipoles for
 [4+2] and [4+1] dipolar heterocycloaddition reactions
;
_journal_name_full 'RSC Adv.'
_journal_paper_doi 10.1039/C6RA21981K
_journal_year 2016
_chemical_formula_moiety 'C50 H36 N4 O8'
_chemical_formula_sum 'C50 H36 N4 O8'
_chemical_formula_weight 820.83
_chemical_name_systematic
;
 ?
;
_space_group_IT_number 14
_symmetry_cell_setting monoclinic
_symmetry_space_group_name_Hall '-P 2yn'
_symmetry_space_group_name_H-M 'P 1 21/n 1'
_atom_sites_solution_hydrogens geom
_atom_sites_solution_primary direct
_atom_sites_solution_secondary difmap
_audit_creation_method SHELXL-97
_audit_update_record
;
2016-03-02 deposited with the CCDC.
2016-09-12 downloaded from the CCDC.
;
_cell_angle_alpha 90.00
_cell_angle_beta 93.606(13)
_cell_angle_gamma 90.00
_cell_formula_units_Z 4
_cell_length_a 10.0225(15)
_cell_length_b 19.081(6)
_cell_length_c 21.963(3)
_cell_measurement_reflns_used 5691
_cell_measurement_temperature 293(2)
_cell_measurement_theta_max 26.3150
_cell_measurement_theta_min 3.4230
_cell_volume 4191.9(16)
_computing_cell_refinement
;
CrysAlisPro, Agilent Technologies,
Version 1.171.36.28 (release 01-02-2013 CrysAlis171 .NET)
(compiled Feb  1 2013,16:14:44)
;
_computing_data_collection
;
CrysAlisPro, Agilent Technologies,
Version 1.171.36.28 (release 01-02-2013 CrysAlis171 .NET)
(compiled Feb  1 2013,16:14:44)
;
_computing_data_reduction
;
CrysAlisPro, Agilent Technologies,
Version 1.171.36.28 (release 01-02-2013 CrysAlis171 .NET)
(compiled Feb  1 2013,16:14:44)
;
_computing_structure_refinement 'SHELXL-97 (Sheldrick, 2008)'
_computing_structure_solution 'SHELXS-97 (Sheldrick, 2008)'
_diffrn_ambient_temperature 293(2)
_diffrn_measured_fraction_theta_full 0.999
_diffrn_measured_fraction_theta_max 0.857
_diffrn_measurement_device_type 'Xcalibur, Ruby'
_diffrn_measurement_method 'omega scans'
_diffrn_radiation_monochromator graphite
_diffrn_radiation_source 'fine-focus sealed tube'
_diffrn_radiation_type MoK\a
_diffrn_radiation_wavelength 0.71073
_diffrn_reflns_av_R_equivalents 0.0475
_diffrn_reflns_av_sigmaI/netI 0.0675
_diffrn_reflns_limit_h_max 13
_diffrn_reflns_limit_h_min -12
_diffrn_reflns_limit_k_max 25
_diffrn_reflns_limit_k_min -24
_diffrn_reflns_limit_l_max 30
_diffrn_reflns_limit_l_min -30
_diffrn_reflns_number 31691
_diffrn_reflns_theta_full 26.00
_diffrn_reflns_theta_max 29.70
_diffrn_reflns_theta_min 2.83
_exptl_absorpt_coefficient_mu 0.089
_exptl_absorpt_correction_T_max 1.00000
_exptl_absorpt_correction_T_min 0.63401
_exptl_absorpt_correction_type multi-scan
_exptl_absorpt_process_details
;
CrysAlisPro, Agilent Technologies,
Version 1.171.36.28 (release 01-02-2013 CrysAlis171 .NET)
(compiled Feb  1 2013,16:14:44)
Empirical absorption correction using spherical harmonics,
 implemented in SCALE3 ABSPACK scaling algorithm.
;
_exptl_crystal_colour colourless
_exptl_crystal_density_diffrn 1.301
_exptl_crystal_density_method 'not measured'
_exptl_crystal_description prism
_exptl_crystal_F_000 1712
_exptl_crystal_size_max 0.30
_exptl_crystal_size_mid 0.20
_exptl_crystal_size_min 0.15
_refine_diff_density_max 0.193
_refine_diff_density_min -0.272
_refine_diff_density_rms 0.046
_refine_ls_extinction_method none
_refine_ls_goodness_of_fit_ref 0.990
_refine_ls_hydrogen_treatment constr
_refine_ls_matrix_type full
_refine_ls_number_parameters 561
_refine_ls_number_reflns 10203
_refine_ls_number_restraints 0
_refine_ls_restrained_S_all 0.990
_refine_ls_R_factor_all 0.1301
_refine_ls_R_factor_gt 0.0608
_refine_ls_shift/su_max 0.001
_refine_ls_shift/su_mean 0.000
_refine_ls_structure_factor_coef Fsqd
_refine_ls_weighting_details 'calc w=1/[\s^2^(Fo^2^)+(0.0731P)^2^+0.0000P] where P=(Fo^2^+2Fc^2^)/3'
_refine_ls_weighting_scheme calc
_refine_ls_wR_factor_gt 0.1307
_refine_ls_wR_factor_ref 0.1614
_reflns_number_gt 5452
_reflns_number_total 10203
_reflns_threshold_expression >2\s(I)
_cod_data_source_file c6ra21981k2.cif
_cod_data_source_block psu-24-md-306
_cod_original_sg_symbol_H-M 'P 21/n'
_cod_database_code 7226553

loop_
_symmetry_equiv_pos_as_xyz
'x, y, z'
'-x+1/2, y+1/2, -z+1/2'
'-x, -y, -z'
'x-1/2, -y-1/2, z-1/2'

loop_
_atom_site_label
_atom_site_type_symbol
_atom_site_fract_x
_atom_site_fract_y
_atom_site_fract_z
_atom_site_U_iso_or_equiv
_atom_site_adp_type
_atom_site_occupancy
_atom_site_symmetry_multiplicity
_atom_site_calc_flag
_atom_site_refinement_flags
O4 O 0.63516(11) 0.23392(7) 0.10264(5) 0.0380(3) Uani 1 1 d .
O5 O 0.66309(11) 0.17588(7) 0.21215(5) 0.0368(3) Uani 1 1 d .
O3 O 0.23283(14) -0.01959(9) 0.14532(7) 0.0615(4) Uani 1 1 d .
O6 O 0.79051(15) 0.19465(9) -0.06651(6) 0.0638(4) Uani 1 1 d .
N4 N 0.79940(14) 0.14790(8) 0.13116(6) 0.0375(4) Uani 1 1 d .
N3 N 0.49442(14) 0.14399(8) 0.13615(6) 0.0386(4) Uani 1 1 d .
O7 O 1.07669(13) 0.06019(9) 0.03146(6) 0.0573(4) Uani 1 1 d .
N2 N 0.90983(14) 0.11726(9) 0.10930(6) 0.0409(4) Uani 1 1 d .
O2 O 0.20752(15) 0.02189(9) 0.23892(7) 0.0680(5) Uani 1 1 d .
O1 O 0.49426(16) -0.00750(9) 0.28913(7) 0.0689(5) Uani 1 1 d .
O8 O 1.07334(16) 0.15915(11) -0.02155(8) 0.0820(6) Uani 1 1 d .
N1 N 0.38491(14) 0.10145(9) 0.12848(7) 0.0440(4) Uani 1 1 d .
C20 C 0.89740(17) 0.19793(11) 0.22457(7) 0.0387(5) Uani 1 1 d .
C13 C 0.79261(17) 0.14640(10) 0.19868(7) 0.0365(4) Uani 1 1 d .
C9 C 0.37849(17) 0.06879(11) 0.18143(8) 0.0416(5) Uani 1 1 d .
C38 C 0.50353(17) 0.20241(11) 0.09155(7) 0.0386(4) Uani 1 1 d .
C1 C 0.6018(3) 0.1778(2) 0.44363(13) 0.1004(11) Uani 1 1 d .
H1 H 0.6263 0.2036 0.4785 0.121 Uiso 1 1 calc R
C14 C 0.80564(17) 0.07250(11) 0.22288(8) 0.0412(5) Uani 1 1 d .
C2 C 0.5997(3) 0.1058(2) 0.44610(12) 0.1133(13) Uani 1 1 d .
H2 H 0.6206 0.0833 0.4830 0.136 Uiso 1 1 calc R
C39 C 0.48819(17) 0.17379(11) 0.02692(8) 0.0394(5) Uani 1 1 d .
C12 C 0.55218(17) 0.13806(10) 0.19377(7) 0.0366(4) Uani 1 1 d .
C10 C 0.26460(19) 0.02141(11) 0.19245(9) 0.0453(5) Uani 1 1 d .
C8 C 0.48032(17) 0.08970(10) 0.22436(7) 0.0382(4) Uani 1 1 d .
C35 C 0.6712(4) 0.4022(2) -0.08454(18) 0.1234(13) Uani 1 1 d .
H35 H 0.6397 0.4201 -0.1221 0.148 Uiso 1 1 calc R
C40 C 0.53610(17) 0.10762(12) 0.01296(8) 0.0443(5) Uani 1 1 d .
H40 H 0.5713 0.0789 0.0442 0.053 Uiso 1 1 calc R
C21 C 0.8685(2) 0.26830(12) 0.22943(9) 0.0505(5) Uani 1 1 d .
H21 H 0.7818 0.2840 0.2199 0.061 Uiso 1 1 calc R
C45 C 0.40386(17) 0.25992(11) 0.10568(8) 0.0415(5) Uani 1 1 d .
C37 C 0.74476(17) 0.19534(10) 0.09045(7) 0.0365(4) Uani 1 1 d .
C4 C 0.53678(19) 0.10018(13) 0.33994(8) 0.0509(6) Uani 1 1 d .
C22 C 0.9671(2) 0.31586(13) 0.24834(10) 0.0654(7) Uani 1 1 d .
H22 H 0.9470 0.3633 0.2509 0.079 Uiso 1 1 calc R
C44 C 0.4361(2) 0.21619(13) -0.01962(8) 0.0537(6) Uani 1 1 d .
H44 H 0.4040 0.2606 -0.0111 0.064 Uiso 1 1 calc R
C27 C 1.03001(18) 0.12290(12) 0.01671(8) 0.0450(5) Uani 1 1 d .
C26 C 0.91784(17) 0.14414(11) 0.05391(8) 0.0404(5) Uani 1 1 d .
C41 C 0.53203(19) 0.08413(13) -0.04650(9) 0.0532(6) Uani 1 1 d .
H41 H 0.5647 0.0399 -0.0553 0.064 Uiso 1 1 calc R
C50 C 0.26831(19) 0.24640(13) 0.09992(9) 0.0571(6) Uani 1 1 d .
H50 H 0.2385 0.2024 0.0871 0.069 Uiso 1 1 calc R
C15 C 0.7764(2) 0.01396(12) 0.18666(10) 0.0523(5) Uani 1 1 d .
H15 H 0.7495 0.0196 0.1457 0.063 Uiso 1 1 calc R
C7 C 0.50521(18) 0.05607(13) 0.28560(8) 0.0470(5) Uani 1 1 d .
C29 C 0.81670(17) 0.19436(11) 0.03945(7) 0.0390(5) Uani 1 1 d .
C5 C 0.5354(2) 0.17255(14) 0.33791(9) 0.0594(6) Uani 1 1 d .
H5 H 0.5126 0.1953 0.3013 0.071 Uiso 1 1 calc R
C25 C 1.02794(19) 0.17585(12) 0.23818(9) 0.0525(5) Uani 1 1 d .
H25 H 1.0498 0.1288 0.2339 0.063 Uiso 1 1 calc R
C30 C 0.78559(18) 0.22946(12) -0.02022(8) 0.0449(5) Uani 1 1 d .
C28 C 1.1891(2) 0.03589(14) -0.00102(10) 0.0678(7) Uani 1 1 d .
H28A H 1.1653 0.0358 -0.0441 0.102 Uiso 1 1 calc R
H28B H 1.2125 -0.0108 0.0121 0.102 Uiso 1 1 calc R
H28C H 1.2639 0.0665 0.0074 0.102 Uiso 1 1 calc R
C23 C 1.0949(2) 0.29251(17) 0.26335(10) 0.0719(8) Uani 1 1 d .
H23 H 1.1607 0.3241 0.2772 0.086 Uiso 1 1 calc R
C19 C 0.84050(19) 0.06316(13) 0.28436(9) 0.0557(6) Uani 1 1 d .
H19 H 0.8569 0.1019 0.3095 0.067 Uiso 1 1 calc R
C49 C 0.1762(2) 0.29728(16) 0.11297(10) 0.0672(7) Uani 1 1 d .
H49 H 0.0854 0.2872 0.1087 0.081 Uiso 1 1 calc R
C31 C 0.7506(2) 0.30486(12) -0.02295(9) 0.0521(5) Uani 1 1 d .
C43 C 0.4322(2) 0.19178(16) -0.07936(9) 0.0676(7) Uani 1 1 d .
H43 H 0.3971 0.2202 -0.1108 0.081 Uiso 1 1 calc R
C6 C 0.5678(3) 0.21135(17) 0.38983(11) 0.0810(8) Uani 1 1 d .
H6 H 0.5665 0.2601 0.3882 0.097 Uiso 1 1 calc R
C32 C 0.7695(2) 0.34906(14) 0.02614(11) 0.0687(7) Uani 1 1 d .
H32 H 0.8046 0.3318 0.0634 0.082 Uiso 1 1 calc R
C16 C 0.7872(2) -0.05274(14) 0.21139(13) 0.0698(7) Uani 1 1 d .
H16 H 0.7683 -0.0918 0.1870 0.084 Uiso 1 1 calc R
C42 C 0.4796(2) 0.12631(15) -0.09254(9) 0.0623(7) Uani 1 1 d .
H42 H 0.4761 0.1106 -0.1327 0.075 Uiso 1 1 calc R
C34 C 0.6872(4) 0.4452(2) -0.0354(2) 0.1279(13) Uani 1 1 d .
H34 H 0.6648 0.4924 -0.0396 0.153 Uiso 1 1 calc R
C24 C 1.1256(2) 0.22303(16) 0.25806(10) 0.0670(7) Uani 1 1 d .
H24 H 1.2123 0.2076 0.2679 0.080 Uiso 1 1 calc R
C3 C 0.5670(3) 0.06660(18) 0.39477(10) 0.0869(9) Uani 1 1 d .
H3 H 0.5653 0.0179 0.3970 0.104 Uiso 1 1 calc R
C48 C 0.2174(3) 0.36211(16) 0.13204(11) 0.0717(7) Uani 1 1 d .
H48 H 0.1552 0.3962 0.1408 0.086 Uiso 1 1 calc R
C17 C 0.8258(2) -0.06085(16) 0.27174(15) 0.0828(9) Uani 1 1 d .
H17 H 0.8351 -0.1057 0.2881 0.099 Uiso 1 1 calc R
C46 C 0.4443(2) 0.32544(14) 0.12482(12) 0.0716(7) Uani 1 1 d .
H46 H 0.5350 0.3359 0.1290 0.086 Uiso 1 1 calc R
C36 C 0.7017(3) 0.33220(16) -0.07863(12) 0.0837(8) Uani 1 1 d .
H36 H 0.6894 0.3028 -0.1123 0.100 Uiso 1 1 calc R
C18 C 0.8510(2) -0.00375(16) 0.30848(12) 0.0750(8) Uani 1 1 d .
H18 H 0.8752 -0.0100 0.3497 0.090 Uiso 1 1 calc R
C47 C 0.3510(3) 0.37642(16) 0.13813(15) 0.0915(9) Uani 1 1 d .
H47 H 0.3799 0.4205 0.1512 0.110 Uiso 1 1 calc R
C33 C 0.7361(3) 0.42032(17) 0.02029(16) 0.1016(10) Uani 1 1 d .
H33 H 0.7469 0.4502 0.0537 0.122 Uiso 1 1 calc R
C11 C 0.1136(2) -0.06189(15) 0.14964(12) 0.0805(8) Uani 1 1 d .
H11A H 0.1187 -0.0867 0.1877 0.121 Uiso 1 1 calc R
H11B H 0.1070 -0.0948 0.1166 0.121 Uiso 1 1 calc R
H11C H 0.0363 -0.0321 0.1475 0.121 Uiso 1 1 calc R

loop_
_atom_site_aniso_label
_atom_site_aniso_U_11
_atom_site_aniso_U_22
_atom_site_aniso_U_33
_atom_site_aniso_U_23
_atom_site_aniso_U_13
_atom_site_aniso_U_12
O4 0.0364(7) 0.0402(8) 0.0373(6) 0.0001(6) 0.0024(5) 0.0018(6)
O5 0.0368(7) 0.0413(8) 0.0323(6) -0.0029(6) 0.0025(5) 0.0015(6)
O3 0.0541(9) 0.0684(12) 0.0633(9) -0.0182(9) 0.0129(7) -0.0189(8)
O6 0.0820(11) 0.0738(12) 0.0358(7) -0.0034(8) 0.0049(7) 0.0043(9)
N4 0.0394(8) 0.0437(10) 0.0295(7) -0.0004(7) 0.0034(6) 0.0056(7)
N3 0.0413(8) 0.0432(11) 0.0313(7) 0.0020(7) 0.0014(6) -0.0065(7)
O7 0.0516(8) 0.0588(11) 0.0638(9) -0.0081(8) 0.0207(7) 0.0076(7)
N2 0.0403(8) 0.0457(11) 0.0368(8) -0.0026(8) 0.0047(6) 0.0061(7)
O2 0.0700(10) 0.0793(13) 0.0572(9) -0.0062(9) 0.0249(7) -0.0180(9)
O1 0.0918(12) 0.0532(12) 0.0613(9) 0.0147(9) 0.0026(8) -0.0036(9)
O8 0.0732(11) 0.1008(15) 0.0763(11) 0.0321(11) 0.0385(9) 0.0183(10)
N1 0.0438(9) 0.0493(11) 0.0388(8) 0.0003(8) 0.0019(6) -0.0063(8)
C20 0.0413(10) 0.0434(13) 0.0312(9) -0.0009(9) 0.0020(7) -0.0026(9)
C13 0.0394(10) 0.0409(12) 0.0296(8) -0.0001(8) 0.0050(7) 0.0042(8)
C9 0.0439(10) 0.0447(13) 0.0367(9) -0.0015(9) 0.0071(8) 0.0019(9)
C38 0.0368(10) 0.0449(13) 0.0339(9) 0.0023(9) 0.0001(7) -0.0032(9)
C1 0.102(2) 0.143(4) 0.0544(17) -0.041(2) -0.0125(14) 0.019(2)
C14 0.0396(10) 0.0446(13) 0.0397(10) 0.0042(10) 0.0045(7) 0.0055(9)
C2 0.151(3) 0.143(4) 0.0425(15) -0.009(2) -0.0210(15) 0.049(3)
C39 0.0372(10) 0.0498(14) 0.0311(9) 0.0011(9) 0.0019(7) -0.0007(9)
C12 0.0376(10) 0.0413(12) 0.0308(8) -0.0033(9) 0.0023(7) 0.0022(8)
C10 0.0440(11) 0.0447(13) 0.0479(11) -0.0022(10) 0.0077(9) 0.0017(9)
C8 0.0418(10) 0.0401(12) 0.0331(9) -0.0047(9) 0.0053(7) 0.0042(9)
C35 0.180(4) 0.081(3) 0.105(3) 0.031(2) -0.026(2) 0.016(3)
C40 0.0427(10) 0.0502(14) 0.0400(10) -0.0016(10) 0.0018(8) -0.0020(9)
C21 0.0520(12) 0.0462(15) 0.0533(12) -0.0071(11) 0.0044(9) -0.0007(10)
C45 0.0407(11) 0.0503(14) 0.0335(9) -0.0002(9) 0.0022(7) 0.0038(9)
C37 0.0376(10) 0.0391(12) 0.0327(9) -0.0003(9) 0.0010(7) 0.0025(8)
C4 0.0528(12) 0.0649(18) 0.0354(10) -0.0003(11) 0.0051(8) 0.0073(11)
C22 0.0732(17) 0.0566(17) 0.0673(15) -0.0175(13) 0.0108(12) -0.0145(13)
C44 0.0593(12) 0.0620(16) 0.0393(10) 0.0041(11) -0.0011(9) 0.0079(11)
C27 0.0406(11) 0.0554(15) 0.0390(10) -0.0031(10) 0.0040(8) -0.0002(10)
C26 0.0386(10) 0.0472(13) 0.0357(9) -0.0033(9) 0.0044(7) -0.0018(9)
C41 0.0524(12) 0.0618(16) 0.0459(11) -0.0122(11) 0.0067(9) -0.0037(11)
C50 0.0431(12) 0.0680(17) 0.0599(13) -0.0086(12) 0.0017(9) 0.0051(11)
C15 0.0509(12) 0.0460(15) 0.0606(13) 0.0020(12) 0.0098(9) 0.0010(10)
C7 0.0466(11) 0.0542(16) 0.0408(10) 0.0058(11) 0.0068(8) 0.0016(10)
C29 0.0385(10) 0.0466(13) 0.0317(9) -0.0003(9) 0.0015(7) -0.0040(9)
C5 0.0659(14) 0.073(2) 0.0402(11) -0.0092(12) 0.0125(9) 0.0009(12)
C25 0.0452(12) 0.0581(15) 0.0535(12) -0.0014(11) -0.0011(9) 0.0012(11)
C30 0.0450(11) 0.0544(15) 0.0358(9) 0.0012(10) 0.0062(8) -0.0055(10)
C28 0.0460(12) 0.085(2) 0.0738(15) -0.0220(14) 0.0142(10) 0.0133(12)
C23 0.0644(16) 0.092(2) 0.0595(14) -0.0186(15) 0.0054(11) -0.0316(15)
C19 0.0564(13) 0.0622(17) 0.0480(11) 0.0127(12) -0.0010(9) -0.0002(11)
C49 0.0473(13) 0.087(2) 0.0680(15) -0.0028(15) 0.0079(10) 0.0172(13)
C31 0.0563(12) 0.0519(15) 0.0484(11) 0.0050(11) 0.0052(9) -0.0016(10)
C43 0.0749(15) 0.094(2) 0.0333(10) 0.0066(12) -0.0042(10) 0.0119(14)
C6 0.0894(18) 0.094(2) 0.0611(15) -0.0303(16) 0.0179(13) -0.0042(16)
C32 0.0877(17) 0.0540(18) 0.0651(15) 0.0044(13) 0.0114(12) -0.0112(13)
C16 0.0639(15) 0.0451(16) 0.101(2) 0.0065(15) 0.0072(13) -0.0039(12)
C42 0.0629(14) 0.088(2) 0.0357(10) -0.0138(12) 0.0017(9) -0.0044(13)
C34 0.180(4) 0.068(3) 0.135(3) 0.033(3) -0.001(3) 0.015(2)
C24 0.0488(13) 0.089(2) 0.0628(14) -0.0066(15) -0.0026(10) -0.0074(14)
C3 0.118(2) 0.099(2) 0.0431(13) 0.0044(14) -0.0055(13) 0.0272(18)
C48 0.0663(16) 0.074(2) 0.0761(16) 0.0007(15) 0.0131(12) 0.0279(14)
C17 0.0686(16) 0.0561(19) 0.122(2) 0.0372(19) -0.0059(16) -0.0018(14)
C46 0.0506(13) 0.0560(17) 0.109(2) -0.0148(15) 0.0072(12) 0.0056(12)
C36 0.110(2) 0.074(2) 0.0653(16) 0.0172(15) -0.0099(14) 0.0112(16)
C18 0.0685(16) 0.082(2) 0.0732(16) 0.0388(17) -0.0058(12) -0.0059(15)
C47 0.0714(19) 0.0616(19) 0.142(3) -0.0240(18) 0.0136(16) 0.0102(14)
C33 0.146(3) 0.055(2) 0.106(2) -0.0126(19) 0.026(2) -0.0158(19)
C11 0.0655(15) 0.081(2) 0.0960(19) -0.0209(16) 0.0130(13) -0.0321(14)

loop_
_atom_type_symbol
_atom_type_description
_atom_type_scat_dispersion_real
_atom_type_scat_dispersion_imag
_atom_type_scat_source
C C 0.0033 0.0016 'International Tables Vol C Tables 4.2.6.8 and 6.1.1.4'
H H 0.0000 0.0000 'International Tables Vol C Tables 4.2.6.8 and 6.1.1.4'
N N 0.0061 0.0033 'International Tables Vol C Tables 4.2.6.8 and 6.1.1.4'
O O 0.0106 0.0060 'International Tables Vol C Tables 4.2.6.8 and 6.1.1.4'

loop_
_geom_angle_atom_site_label_1
_geom_angle_atom_site_label_2
_geom_angle_atom_site_label_3
_geom_angle
C37 O4 C38 118.49(14)
C12 O5 C13 116.97(14)
C10 O3 C11 115.95(16)
C37 N4 N2 110.79(13)
C37 N4 C13 128.65(15)
N2 N4 C13 115.52(13)
C12 N3 N1 110.85(14)
C12 N3 C38 129.23(15)
N1 N3 C38 116.42(13)
C27 O7 C28 116.43(17)
C26 N2 N4 104.71(14)
C9 N1 N3 104.73(14)
C21 C20 C25 118.58(18)
C21 C20 C13 120.93(17)
C25 C20 C13 120.19(19)
O5 C13 N4 106.92(12)
O5 C13 C14 110.27(14)
N4 C13 C14 111.11(15)
O5 C13 C20 106.05(15)
N4 C13 C20 106.61(14)
C14 C13 C20 115.42(15)
N1 C9 C8 112.50(17)
N1 C9 C10 120.60(16)
C8 C9 C10 126.62(16)
O4 C38 N3 106.92(13)
O4 C38 C39 110.00(13)
N3 C38 C39 109.78(16)
O4 C38 C45 105.44(15)
N3 C38 C45 109.60(14)
C39 C38 C45 114.75(14)
C6 C1 C2 119.9(3)
C6 C1 H1 120.1
C2 C1 H1 120.1
C19 C14 C15 119.0(2)
C19 C14 C13 118.32(19)
C15 C14 C13 122.56(16)
C1 C2 C3 121.0(3)
C1 C2 H2 119.5
C3 C2 H2 119.5
C44 C39 C40 119.23(17)
C44 C39 C38 119.50(19)
C40 C39 C38 121.05(16)
N3 C12 O5 121.41(16)
N3 C12 C8 107.77(15)
O5 C12 C8 130.81(15)
O2 C10 O3 124.50(19)
O2 C10 C9 123.02(19)
O3 C10 C9 112.46(16)
C12 C8 C9 104.14(15)
C12 C8 C7 131.71(16)
C9 C8 C7 123.71(17)
C34 C35 C36 119.9(3)
C34 C35 H35 120.1
C36 C35 H35 120.1
C41 C40 C39 120.89(19)
C41 C40 H40 119.6
C39 C40 H40 119.6
C20 C21 C22 120.7(2)
C20 C21 H21 119.6
C22 C21 H21 119.6
C46 C45 C50 117.92(19)
C46 C45 C38 122.15(17)
C50 C45 C38 119.93(19)
O4 C37 N4 121.70(14)
O4 C37 C29 129.82(16)
N4 C37 C29 108.48(16)
C3 C4 C5 119.5(2)
C3 C4 C7 117.6(2)
C5 C4 C7 122.81(19)
C23 C22 C21 119.7(2)
C23 C22 H22 120.2
C21 C22 H22 120.2
C39 C44 C43 119.3(2)
C39 C44 H44 120.3
C43 C44 H44 120.3
O8 C27 O7 124.13(19)
O8 C27 C26 123.4(2)
O7 C27 C26 112.42(18)
N2 C26 C29 112.53(16)
N2 C26 C27 119.32(17)
C29 C26 C27 128.05(17)
C42 C41 C40 119.7(2)
C42 C41 H41 120.2
C40 C41 H41 120.2
C49 C50 C45 121.1(2)
C49 C50 H50 119.5
C45 C50 H50 119.5
C16 C15 C14 120.3(2)
C16 C15 H15 119.8
C14 C15 H15 119.8
O1 C7 C4 122.01(19)
O1 C7 C8 118.19(19)
C4 C7 C8 119.8(2)
C37 C29 C26 103.42(16)
C37 C29 C30 128.49(17)
C26 C29 C30 127.57(16)
C6 C5 C4 120.5(2)
C6 C5 H5 119.7
C4 C5 H5 119.7
C24 C25 C20 120.7(2)
C24 C25 H25 119.7
C20 C25 H25 119.7
O6 C30 C31 121.19(18)
O6 C30 C29 118.2(2)
C31 C30 C29 120.61(17)
O7 C28 H28A 109.5
O7 C28 H28B 109.5
H28A C28 H28B 109.5
O7 C28 H28C 109.5
H28A C28 H28C 109.5
H28B C28 H28C 109.5
C24 C23 C22 120.3(2)
C24 C23 H23 119.9
C22 C23 H23 119.9
C18 C19 C14 120.0(2)
C18 C19 H19 120.0
C14 C19 H19 120.0
C48 C49 C50 120.6(2)
C48 C49 H49 119.7
C50 C49 H49 119.7
C32 C31 C36 118.9(2)
C32 C31 C30 123.0(2)
C36 C31 C30 118.0(2)
C42 C43 C44 120.9(2)
C42 C43 H43 119.5
C44 C43 H43 119.5
C1 C6 C5 119.7(3)
C1 C6 H6 120.2
C5 C6 H6 120.2
C31 C32 C33 120.2(3)
C31 C32 H32 119.9
C33 C32 H32 119.9
C17 C16 C15 119.7(3)
C17 C16 H16 120.2
C15 C16 H16 120.2
C41 C42 C43 120.00(19)
C41 C42 H42 120.0
C43 C42 H42 120.0
C35 C34 C33 121.1(3)
C35 C34 H34 119.5
C33 C34 H34 119.5
C23 C24 C25 120.0(2)
C23 C24 H24 120.0
C25 C24 H24 120.0
C2 C3 C4 119.4(3)
C2 C3 H3 120.3
C4 C3 H3 120.3
C49 C48 C47 119.2(2)
C49 C48 H48 120.4
C47 C48 H48 120.4
C16 C17 C18 120.8(2)
C16 C17 H17 119.6
C18 C17 H17 119.6
C45 C46 C47 120.7(2)
C45 C46 H46 119.6
C47 C46 H46 119.6
C35 C36 C31 120.8(3)
C35 C36 H36 119.6
C31 C36 H36 119.6
C17 C18 C19 120.1(2)
C17 C18 H18 119.9
C19 C18 H18 119.9
C48 C47 C46 120.5(3)
C48 C47 H47 119.8
C46 C47 H47 119.8
C34 C33 C32 119.1(3)
C34 C33 H33 120.5
C32 C33 H33 120.5
O3 C11 H11A 109.5
O3 C11 H11B 109.5
H11A C11 H11B 109.5
O3 C11 H11C 109.5
H11A C11 H11C 109.5
H11B C11 H11C 109.5

loop_
_geom_bond_atom_site_label_1
_geom_bond_atom_site_label_2
_geom_bond_distance
O4 C37 1.363(2)
O4 C38 1.456(2)
O5 C12 1.365(2)
O5 C13 1.462(2)
O3 C10 1.320(2)
O3 C11 1.450(3)
O6 C30 1.218(2)
N4 C37 1.363(2)
N4 N2 1.3653(19)
N4 C13 1.489(2)
N3 C12 1.363(2)
N3 N1 1.367(2)
N3 C38 1.491(2)
O7 C27 1.318(3)
O7 C28 1.447(2)
N2 C26 1.327(2)
O2 C10 1.201(2)
O1 C7 1.221(3)
O8 C27 1.191(2)
N1 C9 1.324(2)
C20 C21 1.379(3)
C20 C25 1.389(3)
C20 C13 1.522(3)
C13 C14 1.510(3)
C9 C8 1.403(2)
C9 C10 1.488(3)
C38 C39 1.520(2)
C38 C45 1.529(3)
C1 C6 1.368(4)
C1 C2 1.375(5)
C1 H1 0.9300
C14 C19 1.385(2)
C14 C15 1.392(3)
C2 C3 1.375(4)
C2 H2 0.9300
C39 C44 1.380(3)
C39 C40 1.392(3)
C12 C8 1.372(3)
C8 C7 1.497(3)
C35 C34 1.356(5)
C35 C36 1.375(4)
C35 H35 0.9300
C40 C41 1.379(3)
C40 H40 0.9300
C21 C22 1.386(3)
C21 H21 0.9300
C45 C46 1.372(3)
C45 C50 1.381(3)
C37 C29 1.370(2)
C4 C3 1.381(3)
C4 C5 1.382(3)
C4 C7 1.478(3)
C22 C23 1.377(3)
C22 H22 0.9300
C44 C43 1.391(3)
C44 H44 0.9300
C27 C26 1.487(3)
C26 C29 1.416(3)
C41 C42 1.371(3)
C41 H41 0.9300
C50 C49 1.382(3)
C50 H50 0.9300
C15 C16 1.385(3)
C15 H15 0.9300
C29 C30 1.487(3)
C5 C6 1.381(3)
C5 H5 0.9300
C25 C24 1.380(3)
C25 H25 0.9300
C30 C31 1.481(3)
C28 H28A 0.9600
C28 H28B 0.9600
C28 H28C 0.9600
C23 C24 1.368(4)
C23 H23 0.9300
C19 C18 1.384(3)
C19 H19 0.9300
C49 C48 1.362(4)
C49 H49 0.9300
C31 C32 1.373(3)
C31 C36 1.390(3)
C43 C42 1.374(3)
C43 H43 0.9300
C6 H6 0.9300
C32 C33 1.404(4)
C32 H32 0.9300
C16 C17 1.366(3)
C16 H16 0.9300
C42 H42 0.9300
C34 C33 1.374(5)
C34 H34 0.9300
C24 H24 0.9300
C3 H3 0.9300
C48 C47 1.364(3)
C48 H48 0.9300
C17 C18 1.370(4)
C17 H17 0.9300
C46 C47 1.393(3)
C46 H46 0.9300
C36 H36 0.9300
C18 H18 0.9300
C47 H47 0.9300
C33 H33 0.9300
C11 H11A 0.9600
C11 H11B 0.9600
C11 H11C 0.9600
